data_7048607
loop_
_publ_author_name
'Vacher, Antoine'
'Amar, Anissa'
'Camerel, Franck'
'Molard, Yann'
'Latouche, Camille'
'Roisnel, Thierry'
'Dorcet, Vincent'
'Boucekkine, Abdou'
'Akdas-Kili\,c, Huriye'
'Achard, Mathieu'

_publ_section_title
;
 Modulation of emission properties of phosphine-sulfonate ligand
 containing copper complexes: playing with solvato-, thermo-, and
 mechanochromism.
;
_journal_issue 6
_journal_name_full 'Dalton transactions (Cambridge, England : 2003)'
_journal_page_first 2128
_journal_page_last 2134
_journal_paper_doi 10.1039/c8dt04502j
_journal_volume 48
_journal_year 2019
_chemical_compound_source 'synthesis as described'
_chemical_formula_moiety 'C24 H24 Cu N2 O5 P S, C2 H3 N'
_chemical_formula_sum 'C26 H27 Cu N3 O5 P S'
_chemical_formula_weight 588.07
_space_group_crystal_system monoclinic
_space_group_IT_number 14
_space_group_name_Hall '-P 2yn'
_space_group_name_H-M_alt 'P 1 21/n 1'
_symmetry_space_group_name_Hall '-P 2yn'
_symmetry_space_group_name_H-M 'P 1 21/n 1'
_atom_sites_solution_hydrogens geom
_audit_update_record
;
2018-07-24 deposited with the CCDC.
2019-01-11 downloaded from the CCDC.
;
_cell_angle_alpha 90
_cell_angle_beta 96.313(4)
_cell_angle_gamma 90
_cell_formula_units_Z 4
_cell_length_a 8.7999(8)
_cell_length_b 18.226(2)
_cell_length_c 17.1438(19)
_cell_measurement_reflns_used 9721
_cell_measurement_temperature 150
_cell_measurement_theta_max 27.46
_cell_measurement_theta_min 2.39
_cell_measurement_wavelength 0.71073
_cell_volume 2733.0(5)
_computing_cell_refinement 'APEX3 (Bruker, 2015); SAINT (Bruker, 2014)'
_computing_data_collection 'SAINT (Bruker, 2014)'
_computing_data_reduction 'SAINT (Bruker, 2014)'
_computing_molecular_graphics 'Ortep-3 for Windows (Farrugia, 1997)'
_computing_publication_material 'CRYSCALc (T. Roisnel, local program, 2015)'
_computing_structure_refinement 'SHELXL-2014/7 (Sheldrick, 2014)'
_computing_structure_solution 'SHELXT (Sheldrick, 2015)'
_diffrn_ambient_temperature 150
_diffrn_detector '(CMOS) PHOTON 100'
_diffrn_measured_fraction_theta_full 0.998
_diffrn_measured_fraction_theta_max 0.998
_diffrn_measurement_device_type 'D8 VENTURE Bruker AXS'
_diffrn_measurement_method 'rotation images'
_diffrn_radiation_monochromator 'multilayer monochromator'
_diffrn_radiation_probe x-ray
_diffrn_radiation_source 'Incoatec microfocus sealed tube'
_diffrn_radiation_type MoK\a
_diffrn_radiation_wavelength 0.71073
_diffrn_reflns_av_R_equivalents 0.0341
_diffrn_reflns_av_unetI/netI 0.0337
_diffrn_reflns_limit_h_max 11
_diffrn_reflns_limit_h_min -11
_diffrn_reflns_limit_k_max 20
_diffrn_reflns_limit_k_min -23
_diffrn_reflns_limit_l_max 22
_diffrn_reflns_limit_l_min -22
_diffrn_reflns_number 22660
_diffrn_reflns_theta_full 25.242
_diffrn_reflns_theta_max 27.484
_diffrn_reflns_theta_min 2.952
_exptl_absorpt_coefficient_mu 0.975
_exptl_absorpt_correction_T_max 0.799
_exptl_absorpt_correction_T_min 0.670
_exptl_absorpt_correction_type multi-scan
_exptl_absorpt_process_details
;
  [Sheldrick, G.M. (2014). SADABS Bruker AXS Inc., Madison, Wisconsin, USA]
;
_exptl_crystal_colour colourless
_exptl_crystal_density_diffrn 1.429
_exptl_crystal_description prism
_exptl_crystal_F_000 1216
_exptl_crystal_size_max 0.350
_exptl_crystal_size_mid 0.290
_exptl_crystal_size_min 0.230
_refine_diff_density_max 0.287
_refine_diff_density_min -0.491
_refine_diff_density_rms 0.059
_refine_ls_extinction_method none
_refine_ls_goodness_of_fit_ref 0.963
_refine_ls_hydrogen_treatment constr
_refine_ls_matrix_type full
_refine_ls_number_parameters 339
_refine_ls_number_reflns 6262
_refine_ls_number_restraints 0
_refine_ls_restrained_S_all 0.963
_refine_ls_R_factor_all 0.0354
_refine_ls_R_factor_gt 0.0281
_refine_ls_shift/su_max 0.004
_refine_ls_shift/su_mean 0.000
_refine_ls_structure_factor_coef Fsqd
_refine_ls_weighting_details 'w=1/[\s^2^(Fo^2^)+(0.0341P)^2^+2.4761P] where P=(Fo^2^+2Fc^2^)/3'
_refine_ls_weighting_scheme calc
_refine_ls_wR_factor_gt 0.0723
_refine_ls_wR_factor_ref 0.0769
_reflns_number_gt 5508
_reflns_number_total 6262
_reflns_threshold_expression >2sigma(I)
_cod_data_source_file c8dt04502j2.cif
_cod_data_source_block MACU88
_cod_depositor_comments
;
The following automatic conversions were performed:

'_space_group_crystal_system' value 'Monoclinic' changed to
'monoclinic' according to
/home/data/users/saulius/crontab/automatic-downloads/rss-feeds/RSC/lib/dictionaries/cif_core.dic
dictionary named 'cif_core.dic' version 2.4.2 from 2011-04-26.

Automatic conversion script
Id: cif_fix_values 4973 2017-02-22 13:04:09Z antanas 

 Adding full bibliography for 7048602--7048607.cif.
;
_cod_database_code 7048607

loop_
_space_group_symop_operation_xyz
'x, y, z'
'-x+1/2, y+1/2, -z+1/2'
'-x, -y, -z'
'x-1/2, -y-1/2, z-1/2'

loop_
_atom_site_label
_atom_site_type_symbol
_atom_site_fract_x
_atom_site_fract_y
_atom_site_fract_z
_atom_site_U_iso_or_equiv
_atom_site_adp_type
_atom_site_occupancy
_atom_site_site_symmetry_order
_atom_site_calc_flag
_atom_site_refinement_flags_posn
_atom_site_refinement_flags_adp
Cu1 Cu 0.77062(2) 0.68760(2) 0.74720(2) 0.01653(7) Uani 1 1 d . .
P1 P 0.67414(4) 0.61428(2) 0.65129(2) 0.00952(8) Uani 1 1 d . .
N1 N 0.86211(19) 0.65782(9) 0.85356(9) 0.0264(3) Uani 1 1 d . .
C2 C 0.9127(2) 0.64809(10) 0.91663(11) 0.0253(4) Uani 1 1 d . .
C3 C 0.9783(3) 0.63547(13) 0.99753(12) 0.0379(5) Uani 1 1 d . .
H3A H 1.0827 0.6166 0.9979 0.057 Uiso 1 1 calc R U
H3B H 0.9158 0.5996 1.0222 0.057 Uiso 1 1 calc R U
H3C H 0.9804 0.6817 1.0268 0.057 Uiso 1 1 calc R U
N4 N 0.88166(17) 0.77912(8) 0.72342(9) 0.0205(3) Uani 1 1 d . .
C5 C 0.9562(2) 0.82732(10) 0.70831(10) 0.0198(3) Uani 1 1 d . .
C6 C 1.0523(2) 0.88821(11) 0.68895(13) 0.0310(4) Uani 1 1 d . .
H6A H 1.1601 0.8744 0.7002 0.047 Uiso 1 1 calc R U
H6B H 1.0313 0.9311 0.7205 0.047 Uiso 1 1 calc R U
H6C H 1.0300 0.9001 0.6331 0.047 Uiso 1 1 calc R U
C11 C 0.65561(17) 0.64947(8) 0.55068(9) 0.0118(3) Uani 1 1 d . .
C12 C 0.51875(18) 0.64469(9) 0.50133(9) 0.0152(3) Uani 1 1 d . .
H12 H 0.4330 0.6213 0.5197 0.018 Uiso 1 1 calc R U
C13 C 0.5055(2) 0.67356(10) 0.42558(10) 0.0191(3) Uani 1 1 d . .
H13 H 0.4117 0.6699 0.3927 0.023 Uiso 1 1 calc R U
C14 C 0.6305(2) 0.70770(10) 0.39871(10) 0.0196(3) Uani 1 1 d . .
H14 H 0.6219 0.7275 0.3472 0.024 Uiso 1 1 calc R U
C15 C 0.76797(19) 0.71324(9) 0.44627(10) 0.0174(3) Uani 1 1 d . .
H15 H 0.8529 0.7369 0.4274 0.021 Uiso 1 1 calc R U
C16 C 0.78122(18) 0.68385(8) 0.52197(9) 0.0134(3) Uani 1 1 d . .
O17 O 0.91469(13) 0.68413(7) 0.57133(7) 0.0183(2) Uani 1 1 d . .
C18 C 1.03347(19) 0.73207(10) 0.55212(11) 0.0216(4) Uani 1 1 d . .
H18A H 1.0759 0.7137 0.5054 0.032 Uiso 1 1 calc R U
H18B H 1.1144 0.7341 0.5962 0.032 Uiso 1 1 calc R U
H18C H 0.9916 0.7814 0.5416 0.032 Uiso 1 1 calc R U
C21 C 0.76123(16) 0.52412(8) 0.63995(9) 0.0119(3) Uani 1 1 d . .
C22 C 0.80544(18) 0.50103(9) 0.56795(9) 0.0156(3) Uani 1 1 d . .
H22 H 0.7827 0.5310 0.5228 0.019 Uiso 1 1 calc R U
C23 C 0.8823(2) 0.43482(9) 0.56119(10) 0.0198(3) Uani 1 1 d . .
H23 H 0.9125 0.4201 0.5120 0.024 Uiso 1 1 calc R U
C24 C 0.9142(2) 0.39070(9) 0.62664(11) 0.0207(3) Uani 1 1 d . .
H24 H 0.9664 0.3455 0.6222 0.025 Uiso 1 1 calc R U
C25 C 0.87059(18) 0.41182(9) 0.69892(10) 0.0171(3) Uani 1 1 d . .
H25 H 0.8924 0.3811 0.7435 0.021 Uiso 1 1 calc R U
C26 C 0.79496(17) 0.47811(9) 0.70561(9) 0.0128(3) Uani 1 1 d . .
O27 O 0.74721(14) 0.50218(7) 0.77499(7) 0.0181(2) Uani 1 1 d . .
C28 C 0.8225(2) 0.47041(11) 0.84543(10) 0.0252(4) Uani 1 1 d . .
H28A H 0.7997 0.4178 0.8465 0.038 Uiso 1 1 calc R U
H28B H 0.7862 0.4942 0.8912 0.038 Uiso 1 1 calc R U
H28C H 0.9332 0.4775 0.8468 0.038 Uiso 1 1 calc R U
C31 C 0.47532(17) 0.59075(9) 0.66420(9) 0.0121(3) Uani 1 1 d . .
C32 C 0.41952(18) 0.52039(9) 0.64446(10) 0.0170(3) Uani 1 1 d . .
H32 H 0.4848 0.4858 0.6235 0.020 Uiso 1 1 calc R U
C33 C 0.2708(2) 0.50010(10) 0.65484(11) 0.0242(4) Uani 1 1 d . .
H33 H 0.2353 0.4521 0.6412 0.029 Uiso 1 1 calc R U
C34 C 0.1748(2) 0.55006(11) 0.68512(12) 0.0277(4) Uani 1 1 d . .
H34 H 0.0733 0.5363 0.6925 0.033 Uiso 1 1 calc R U
C35 C 0.22645(19) 0.62043(11) 0.70477(11) 0.0234(4) Uani 1 1 d . .
H35 H 0.1598 0.6546 0.7254 0.028 Uiso 1 1 calc R U
C36 C 0.37560(17) 0.64127(9) 0.69436(9) 0.0148(3) Uani 1 1 d . .
S1 S 0.43121(5) 0.73380(2) 0.71975(2) 0.01674(9) Uani 1 1 d . .
O31 O 0.48470(16) 0.76530(7) 0.65014(7) 0.0250(3) Uani 1 1 d . .
O32 O 0.29630(16) 0.76857(8) 0.74410(9) 0.0334(3) Uani 1 1 d . .
O33 O 0.55389(14) 0.72726(7) 0.78518(7) 0.0210(3) Uani 1 1 d . .
C51 C 0.4826(4) 0.59093(14) 0.89333(15) 0.0495(6) Uani 1 1 d . .
H51A H 0.5716 0.5985 0.9321 0.074 Uiso 1 1 calc R U
H51B H 0.4376 0.6385 0.8773 0.074 Uiso 1 1 calc R U
H51C H 0.5145 0.5657 0.8474 0.074 Uiso 1 1 calc R U
C52 C 0.3706(3) 0.54681(14) 0.92752(14) 0.0438(6) Uani 1 1 d . .
N53 N 0.2851(3) 0.51145(17) 0.95512(17) 0.0721(8) Uani 1 1 d . .

loop_
_atom_site_aniso_label
_atom_site_aniso_U_11
_atom_site_aniso_U_22
_atom_site_aniso_U_33
_atom_site_aniso_U_23
_atom_site_aniso_U_13
_atom_site_aniso_U_12
Cu1 0.01896(11) 0.01567(11) 0.01387(10) -0.00114(7) -0.00303(7) -0.00367(7)
P1 0.00920(17) 0.00990(18) 0.00921(17) 0.00043(13) -0.00005(13) -0.00066(13)
N1 0.0356(9) 0.0204(8) 0.0207(8) 0.0004(6) -0.0082(6) -0.0073(6)
C2 0.0323(10) 0.0209(9) 0.0210(9) -0.0004(7) -0.0044(7) -0.0044(7)
C3 0.0519(13) 0.0422(13) 0.0170(9) 0.0041(8) -0.0078(9) -0.0018(10)
N4 0.0223(7) 0.0190(7) 0.0193(7) -0.0017(6) -0.0011(6) -0.0034(6)
C5 0.0217(8) 0.0167(8) 0.0205(8) -0.0032(6) 0.0001(6) 0.0001(7)
C6 0.0315(10) 0.0179(9) 0.0443(12) 0.0002(8) 0.0074(9) -0.0061(7)
C11 0.0153(7) 0.0096(7) 0.0103(7) -0.0002(5) 0.0010(5) 0.0027(5)
C12 0.0157(7) 0.0156(8) 0.0138(7) 0.0009(6) -0.0001(6) 0.0001(6)
C13 0.0198(8) 0.0228(9) 0.0134(7) 0.0002(6) -0.0039(6) 0.0029(6)
C14 0.0263(9) 0.0211(8) 0.0115(7) 0.0036(6) 0.0021(6) 0.0053(7)
C15 0.0207(8) 0.0161(8) 0.0163(8) 0.0038(6) 0.0062(6) 0.0029(6)
C16 0.0147(7) 0.0126(7) 0.0129(7) 0.0006(6) 0.0017(6) 0.0022(6)
O17 0.0130(5) 0.0233(6) 0.0183(6) 0.0060(5) 0.0000(4) -0.0039(4)
C18 0.0185(8) 0.0239(9) 0.0226(9) -0.0005(7) 0.0036(7) -0.0077(7)
C21 0.0089(7) 0.0117(7) 0.0148(7) 0.0005(6) -0.0002(5) -0.0008(5)
C22 0.0174(8) 0.0145(8) 0.0151(7) 0.0004(6) 0.0022(6) 0.0008(6)
C23 0.0223(8) 0.0177(8) 0.0207(8) -0.0027(6) 0.0080(6) 0.0020(6)
C24 0.0202(8) 0.0137(8) 0.0289(9) 0.0000(7) 0.0057(7) 0.0042(6)
C25 0.0157(7) 0.0135(8) 0.0219(8) 0.0050(6) 0.0012(6) 0.0015(6)
C26 0.0103(7) 0.0144(7) 0.0136(7) 0.0004(6) 0.0006(5) -0.0022(5)
O27 0.0245(6) 0.0189(6) 0.0112(5) 0.0032(4) 0.0031(4) 0.0038(5)
C28 0.0359(10) 0.0237(9) 0.0147(8) 0.0054(7) -0.0028(7) 0.0006(8)
C31 0.0109(7) 0.0142(7) 0.0109(7) 0.0019(5) -0.0005(5) -0.0012(5)
C32 0.0156(8) 0.0152(8) 0.0195(8) 0.0007(6) -0.0022(6) -0.0023(6)
C33 0.0177(8) 0.0222(9) 0.0310(10) 0.0031(7) -0.0046(7) -0.0091(7)
C34 0.0117(8) 0.0344(11) 0.0370(11) 0.0065(8) 0.0023(7) -0.0078(7)
C35 0.0145(8) 0.0292(10) 0.0271(9) 0.0038(7) 0.0054(7) 0.0024(7)
C36 0.0130(7) 0.0165(8) 0.0150(7) 0.0027(6) 0.0017(6) 0.0003(6)
S1 0.0187(2) 0.01416(19) 0.0183(2) -0.00118(15) 0.00623(15) 0.00314(14)
O31 0.0372(7) 0.0174(6) 0.0214(6) 0.0037(5) 0.0082(5) 0.0000(5)
O32 0.0266(7) 0.0297(8) 0.0460(9) -0.0100(6) 0.0139(6) 0.0095(6)
O33 0.0261(6) 0.0190(6) 0.0179(6) -0.0038(5) 0.0023(5) -0.0017(5)
C51 0.0783(19) 0.0353(13) 0.0386(13) 0.0073(10) 0.0236(12) 0.0010(12)
C52 0.0631(16) 0.0377(13) 0.0334(12) 0.0047(10) 0.0188(11) 0.0119(11)
N53 0.086(2) 0.0734(19) 0.0640(17) 0.0073(14) 0.0381(15) -0.0046(15)

loop_
_atom_type_symbol
_atom_type_description
_atom_type_scat_dispersion_real
_atom_type_scat_dispersion_imag
_atom_type_scat_source
C C 0.0033 0.0016 'International Tables Vol C Tables 4.2.6.8 and 6.1.1.4'
H H 0.0000 0.0000 'International Tables Vol C Tables 4.2.6.8 and 6.1.1.4'
P P 0.1023 0.0942 'International Tables Vol C Tables 4.2.6.8 and 6.1.1.4'
Cu Cu 0.3201 1.2651 'International Tables Vol C Tables 4.2.6.8 and 6.1.1.4'
O O 0.0106 0.0060 'International Tables Vol C Tables 4.2.6.8 and 6.1.1.4'
S S 0.1246 0.1234 'International Tables Vol C Tables 4.2.6.8 and 6.1.1.4'
N N 0.0061 0.0033 'International Tables Vol C Tables 4.2.6.8 and 6.1.1.4'

loop_
_geom_angle_atom_site_label_1
_geom_angle_atom_site_label_2
_geom_angle_atom_site_label_3
_geom_angle
N1 Cu1 N4 104.92(6)
N1 Cu1 O33 95.45(6)
N4 Cu1 O33 104.18(6)
N1 Cu1 P1 126.90(5)
N4 Cu1 P1 120.57(4)
O33 Cu1 P1 98.26(3)
C11 P1 C21 102.07(7)
C11 P1 C31 101.99(7)
C21 P1 C31 102.61(7)
C11 P1 Cu1 118.38(5)
C21 P1 Cu1 119.29(5)
C31 P1 Cu1 110.10(5)
C2 N1 Cu1 172.96(16)
N1 C2 C3 179.7(3)
C2 C3 H3A 109.5
C2 C3 H3B 109.5
H3A C3 H3B 109.5
C2 C3 H3C 109.5
H3A C3 H3C 109.5
H3B C3 H3C 109.5
C5 N4 Cu1 173.57(15)
N4 C5 C6 179.5(2)
C5 C6 H6A 109.5
C5 C6 H6B 109.5
H6A C6 H6B 109.5
C5 C6 H6C 109.5
H6A C6 H6C 109.5
H6B C6 H6C 109.5
C12 C11 C16 118.33(14)
C12 C11 P1 122.05(12)
C16 C11 P1 119.61(11)
C13 C12 C11 121.26(15)
C13 C12 H12 119.4
C11 C12 H12 119.4
C14 C13 C12 119.43(15)
C14 C13 H13 120.3
C12 C13 H13 120.3
C13 C14 C15 120.68(15)
C13 C14 H14 119.7
C15 C14 H14 119.7
C14 C15 C16 119.79(15)
C14 C15 H15 120.1
C16 C15 H15 120.1
O17 C16 C15 123.41(14)
O17 C16 C11 116.04(13)
C15 C16 C11 120.51(15)
C16 O17 C18 117.35(13)
O17 C18 H18A 109.5
O17 C18 H18B 109.5
H18A C18 H18B 109.5
O17 C18 H18C 109.5
H18A C18 H18C 109.5
H18B C18 H18C 109.5
C22 C21 C26 118.12(14)
C22 C21 P1 121.56(12)
C26 C21 P1 120.18(12)
C23 C22 C21 121.20(15)
C23 C22 H22 119.4
C21 C22 H22 119.4
C24 C23 C22 119.50(16)
C24 C23 H23 120.2
C22 C23 H23 120.2
C23 C24 C25 120.68(15)
C23 C24 H24 119.7
C25 C24 H24 119.7
C26 C25 C24 119.69(15)
C26 C25 H25 120.2
C24 C25 H25 120.2
O27 C26 C25 122.88(14)
O27 C26 C21 116.31(14)
C25 C26 C21 120.81(14)
C26 O27 C28 116.25(13)
O27 C28 H28A 109.5
O27 C28 H28B 109.5
H28A C28 H28B 109.5
O27 C28 H28C 109.5
H28A C28 H28C 109.5
H28B C28 H28C 109.5
C32 C31 C36 118.09(14)
C32 C31 P1 119.82(12)
C36 C31 P1 122.09(12)
C33 C32 C31 121.49(16)
C33 C32 H32 119.3
C31 C32 H32 119.3
C34 C33 C32 119.72(17)
C34 C33 H33 120.1
C32 C33 H33 120.1
C33 C34 C35 120.16(16)
C33 C34 H34 119.9
C35 C34 H34 119.9
C34 C35 C36 120.45(17)
C34 C35 H35 119.8
C36 C35 H35 119.8
C35 C36 C31 120.08(16)
C35 C36 S1 117.34(13)
C31 C36 S1 122.57(12)
O32 S1 O31 114.54(9)
O32 S1 O33 111.80(8)
O31 S1 O33 112.45(8)
O32 S1 C36 105.71(8)
O31 S1 C36 106.08(8)
O33 S1 C36 105.41(7)
S1 O33 Cu1 112.77(7)
C52 C51 H51A 109.5
C52 C51 H51B 109.5
H51A C51 H51B 109.5
C52 C51 H51C 109.5
H51A C51 H51C 109.5
H51B C51 H51C 109.5
N53 C52 C51 178.6(3)

loop_
_geom_bond_atom_site_label_1
_geom_bond_atom_site_label_2
_geom_bond_distance
Cu1 N1 1.9861(15)
Cu1 N4 1.9977(15)
Cu1 O33 2.2039(13)
Cu1 P1 2.2142(4)
P1 C11 1.8306(15)
P1 C21 1.8325(16)
P1 C31 1.8383(16)
N1 C2 1.137(2)
C2 C3 1.461(3)
C3 H3A 0.9800
C3 H3B 0.9800
C3 H3C 0.9800
N4 C5 1.143(2)
C5 C6 1.455(3)
C6 H6A 0.9800
C6 H6B 0.9800
C6 H6C 0.9800
C11 C12 1.396(2)
C11 C16 1.406(2)
C12 C13 1.394(2)
C12 H12 0.9500
C13 C14 1.386(2)
C13 H13 0.9500
C14 C15 1.386(2)
C14 H14 0.9500
C15 C16 1.397(2)
C15 H15 0.9500
C16 O17 1.3700(19)
O17 C18 1.428(2)
C18 H18A 0.9800
C18 H18B 0.9800
C18 H18C 0.9800
C21 C22 1.399(2)
C21 C26 1.409(2)
C22 C23 1.394(2)
C22 H22 0.9500
C23 C24 1.384(3)
C23 H23 0.9500
C24 C25 1.391(2)
C24 H24 0.9500
C25 C26 1.390(2)
C25 H25 0.9500
C26 O27 1.3761(19)
O27 C28 1.434(2)
C28 H28A 0.9800
C28 H28B 0.9800
C28 H28C 0.9800
C31 C32 1.401(2)
C31 C36 1.409(2)
C32 C33 1.390(2)
C32 H32 0.9500
C33 C34 1.381(3)
C33 H33 0.9500
C34 C35 1.390(3)
C34 H34 0.9500
C35 C36 1.397(2)
C35 H35 0.9500
C36 S1 1.7962(17)
S1 O32 1.4472(13)
S1 O31 1.4487(13)
S1 O33 1.4736(13)
C51 C52 1.445(4)
C51 H51A 0.9800
C51 H51B 0.9800
C51 H51C 0.9800
C52 N53 1.133(4)

loop_
_geom_torsion_atom_site_label_1
_geom_torsion_atom_site_label_2
_geom_torsion_atom_site_label_3
_geom_torsion_atom_site_label_4
_geom_torsion
C21 P1 C11 C12 97.74(14)
C31 P1 C11 C12 -8.14(15)
Cu1 P1 C11 C12 -129.08(12)
C21 P1 C11 C16 -83.59(13)
C31 P1 C11 C16 170.53(12)
Cu1 P1 C11 C16 49.59(14)
C16 C11 C12 C13 -0.4(2)
P1 C11 C12 C13 178.24(13)
C11 C12 C13 C14 0.0(3)
C12 C13 C14 C15 0.1(3)
C13 C14 C15 C16 0.3(3)
C14 C15 C16 O17 177.01(15)
C14 C15 C16 C11 -0.8(2)
C12 C11 C16 O17 -177.11(14)
P1 C11 C16 O17 4.17(19)
C12 C11 C16 C15 0.9(2)
P1 C11 C16 C15 -177.86(12)
C15 C16 O17 C18 15.9(2)
C11 C16 O17 C18 -166.25(14)
C11 P1 C21 C22 4.46(14)
C31 P1 C21 C22 109.86(13)
Cu1 P1 C21 C22 -128.18(12)
C11 P1 C21 C26 -179.93(12)
C31 P1 C21 C26 -74.53(13)
Cu1 P1 C21 C26 47.43(14)
C26 C21 C22 C23 -0.7(2)
P1 C21 C22 C23 174.98(13)
C21 C22 C23 C24 0.6(3)
C22 C23 C24 C25 -0.1(3)
C23 C24 C25 C26 -0.4(3)
C24 C25 C26 O27 179.37(15)
C24 C25 C26 C21 0.3(2)
C22 C21 C26 O27 -178.90(13)
P1 C21 C26 O27 5.34(19)
C22 C21 C26 C25 0.3(2)
P1 C21 C26 C25 -175.51(12)
C25 C26 O27 C28 21.1(2)
C21 C26 O27 C28 -159.75(14)
C11 P1 C31 C32 89.81(13)
C21 P1 C31 C32 -15.65(14)
Cu1 P1 C31 C32 -143.66(11)
C11 P1 C31 C36 -90.82(13)
C21 P1 C31 C36 163.72(13)
Cu1 P1 C31 C36 35.71(14)
C36 C31 C32 C33 -0.7(2)
P1 C31 C32 C33 178.72(13)
C31 C32 C33 C34 0.1(3)
C32 C33 C34 C35 0.3(3)
C33 C34 C35 C36 -0.2(3)
C34 C35 C36 C31 -0.4(3)
C34 C35 C36 S1 178.94(15)
C32 C31 C36 C35 0.8(2)
P1 C31 C36 C35 -178.58(13)
C32 C31 C36 S1 -178.48(12)
P1 C31 C36 S1 2.14(19)
C35 C36 S1 O32 -2.28(16)
C31 C36 S1 O32 177.01(13)
C35 C36 S1 O31 -124.29(14)
C31 C36 S1 O31 55.00(15)
C35 C36 S1 O33 116.26(14)
C31 C36 S1 O33 -64.45(15)
O32 S1 O33 Cu1 -172.68(8)
O31 S1 O33 Cu1 -42.20(9)
C36 S1 O33 Cu1 72.94(8)
